data_7045718
loop_
_publ_author_name
'Jassal, Amanpreet Kaur'
'Sran, Balkaran Singh'
'Suffren, Yan'
'Bernot, Kevin'
'Pointillart, Fabrice'
'Cador, Olivier'
'Hundal, Geeta'

_publ_section_title
;
 Structural diversity and photo-physical and magnetic properties of
 dimeric to 1D polymeric coordination polymers of lighter lanthanide(iii)
 dinitrobenzoates.
;
_journal_issue 13
_journal_name_full 'Dalton transactions (Cambridge, England : 2003)'
_journal_page_first 4722
_journal_page_last 4732
_journal_paper_doi 10.1039/c7dt04596d
_journal_volume 47
_journal_year 2018
_chemical_formula_moiety 'C42 H30 Gd2 N12 O42'
_chemical_formula_sum 'C42 H30 Gd2 N12 O42'
_chemical_formula_weight 1689.24
_space_group_crystal_system triclinic
_space_group_IT_number 2
_space_group_name_Hall '-P 1'
_space_group_name_H-M_alt 'P -1'
_symmetry_space_group_name_Hall '-P 1'
_symmetry_space_group_name_H-M 'P -1'
_atom_sites_solution_hydrogens mixed
_audit_creation_date 2018-01-10
_audit_creation_method
;
Olex2 1.2-dev
(compiled 2017.12.08 svn.r3473 for OlexSys, GUI svn.r5356)
;
_audit_update_record
;
2018-02-08 deposited with the CCDC.
2018-02-23 downloaded from the CCDC.
;
_cell_angle_alpha 63.305(3)
_cell_angle_beta 79.447(4)
_cell_angle_gamma 72.332(3)
_cell_formula_units_Z 1
_cell_length_a 8.9350(7)
_cell_length_b 13.6750(12)
_cell_length_c 14.3180(13)
_cell_measurement_reflns_used 9810
_cell_measurement_temperature 296(2)
_cell_measurement_theta_max 28.03
_cell_measurement_theta_min 2.40
_cell_volume 1487.0(2)
_computing_cell_refinement 'Bruker SAINT'
_computing_data_collection 'Bruker APEX2'
_computing_data_reduction 'Bruker SAINT'
_computing_molecular_graphics 'Olex2 (Dolomanov et al., 2009)'
_computing_publication_material 'Olex2 (Dolomanov et al., 2009)'
_computing_structure_refinement 'ShelXL (Sheldrick, 2015)'
_computing_structure_solution 'Sir-92 (Altomare et al., 1993)'
_diffrn_ambient_temperature 296.15
_diffrn_measured_fraction_theta_full 1.000
_diffrn_measured_fraction_theta_max 0.984
_diffrn_measurement_device_type 'Bruker APEX-II CCD'
_diffrn_measurement_method '\f and \w scans'
_diffrn_radiation_type MoK\a
_diffrn_radiation_wavelength 0.71073
_diffrn_reflns_av_R_equivalents 0.0213
_diffrn_reflns_av_unetI/netI 0.0193
_diffrn_reflns_Laue_measured_fraction_full 1.000
_diffrn_reflns_Laue_measured_fraction_max 0.984
_diffrn_reflns_limit_h_max 11
_diffrn_reflns_limit_h_min -11
_diffrn_reflns_limit_k_max 16
_diffrn_reflns_limit_k_min -18
_diffrn_reflns_limit_l_max 18
_diffrn_reflns_limit_l_min -18
_diffrn_reflns_number 26132
_diffrn_reflns_point_group_measured_fraction_full 1.000
_diffrn_reflns_point_group_measured_fraction_max 0.984
_diffrn_reflns_theta_full 25.242
_diffrn_reflns_theta_max 28.044
_diffrn_reflns_theta_min 1.594
_exptl_absorpt_coefficient_mu 2.334
_exptl_absorpt_correction_T_max 0.772
_exptl_absorpt_correction_T_min 0.671
_exptl_absorpt_correction_type multi-scan
_exptl_absorpt_process_details 'SADABS-2008/1 - Bruker AXS area detector scaling and absorption correction'
_exptl_crystal_colour Colorless
_exptl_crystal_density_diffrn 1.886
_exptl_crystal_density_method 'not measured'
_exptl_crystal_description Needles
_exptl_crystal_F_000 830
_exptl_crystal_size_max 0.18
_exptl_crystal_size_mid 0.15
_exptl_crystal_size_min 0.12
_refine_diff_density_max 0.678
_refine_diff_density_min -0.466
_refine_diff_density_rms 0.063
_refine_ls_extinction_coef 0.00081(18)
_refine_ls_extinction_expression Fc^*^=kFc[1+0.001xFc^2^\l^3^/sin(2\q)]^-1/4^
_refine_ls_extinction_method 'SHELXL-2017/1 (Sheldrick 2017)'
_refine_ls_goodness_of_fit_ref 1.060
_refine_ls_hydrogen_treatment mixed
_refine_ls_matrix_type full
_refine_ls_number_parameters 488
_refine_ls_number_reflns 7111
_refine_ls_number_restraints 51
_refine_ls_restrained_S_all 1.062
_refine_ls_R_factor_all 0.0188
_refine_ls_R_factor_gt 0.0174
_refine_ls_shift/su_max 0.002
_refine_ls_shift/su_mean 0.000
_refine_ls_structure_factor_coef Fsqd
_refine_ls_weighting_details 'w=1/[\s^2^(Fo^2^)+(0.0203P)^2^+0.7963P] where P=(Fo^2^+2Fc^2^)/3'
_refine_ls_weighting_scheme calc
_refine_ls_wR_factor_gt 0.0428
_refine_ls_wR_factor_ref 0.0436
_reflns_Friedel_coverage 0.000
_reflns_number_gt 6773
_reflns_number_total 7111
_reflns_threshold_expression 'I > 2\s(I)'
_cod_data_source_file c7dt04596d2.cif
_cod_data_source_block Gd_24dnb
_cod_depositor_comments
;
The following automatic conversions were performed:

'_exptl_absorpt_correction_type' value 'Multi-scan' changed to
'multi-scan' according to
/home/data/users/saulius/crontab/automatic-downloads/rss-feeds/RSC/lib/dictionaries/cif_core.dic
dictionary named 'cif_core.dic' version 2.4.2 from 2011-04-26.

Automatic conversion script
Id: cif_fix_values 4973 2017-02-22 13:04:09Z antanas 

 Adding full bibliography for 7045715--7045724.cif.
;
_cod_database_code 7045718
_shelx_shelxl_version_number 2017/1
_shelx_space_group_comment
;
The symmetry employed for this shelxl refinement is uniquely defined
by the following loop, which should always be used as a source of
symmetry information in preference to the above space-group names.
They are only intended as comments.
;
_shelx_estimated_absorpt_t_max 0.767
_shelx_estimated_absorpt_t_min 0.679
_olex2_refinement_description
;
1. Fixed Uiso
 At 1.2 times of:
  All C(H) groups, All O(H,H) groups
2. Restrained distances
 O1W-H1WA = O1W-H1WB
 0.82 with sigma of 0.02
 O2W-H2WA = O2W-H2WB
 0.82 with sigma of 0.02
 O3W-H3WA = O3W-H3WB
 0.82 with sigma of 0.02
 H1WA-H1WB
 1.28 with sigma of 0.02
 H2WA-H2WB
 1.28 with sigma of 0.02
 H3WA-H3WB
 1.28 with sigma of 0.02
 C10-N3 \\sim C10-N3A
 with sigma of 0.02
 N3-O9' \\sim N3A-O9'A
 with sigma of 0.02
 N3-O10' \\sim N3A-O9
 with sigma of 0.02
 C10-O9' \\sim C10-O9'A
 with sigma of 0.04
 C10-O10' \\sim C10-O9
 with sigma of 0.04
 O9'-O10' \\sim O9'A-O9
 with sigma of 0.04
3. Rigid body (RIGU) restrains
 N3, O9', O10', C10
 with sigma for 1-2 distances of 0.001 and sigma for 1-3 distances of 0.001
 O9, N3A, O9'A, C10
 with sigma for 1-2 distances of 0.001 and sigma for 1-3 distances of 0.001
4. Others
 Fixed Sof: N3(0.75) O9'(0.75) O10'(0.75) O9(0.25) N3A(0.25) O9'A(0.25)
5.a Aromatic/amide H refined with riding coordinates:
 C4(H4), C6(H6), C7(H7), C11(H11), C13(H13), C14(H14), C18(H18), C20(H20),
 C21(H21)
;
_olex2_submission_special_instructions 'No special instructions were received'

loop_
_space_group_symop_operation_xyz
'x, y, z'
'-x, -y, -z'

loop_
_atom_site_label
_atom_site_type_symbol
_atom_site_fract_x
_atom_site_fract_y
_atom_site_fract_z
_atom_site_U_iso_or_equiv
_atom_site_adp_type
_atom_site_occupancy
_atom_site_site_symmetry_order
_atom_site_calc_flag
_atom_site_refinement_flags_posn
_atom_site_refinement_flags_adp
_atom_site_refinement_flags_occupancy
_atom_site_disorder_assembly
_atom_site_disorder_group
C1 C 0.1272(2) 0.77503(15) 0.55669(15) 0.0244(3) Uani 1 1 d . . . . .
C2 C 0.2016(2) 0.64949(15) 0.59003(15) 0.0259(4) Uani 1 1 d . . . . .
C3 C 0.3600(2) 0.60322(15) 0.60936(15) 0.0267(4) Uani 1 1 d . . . . .
C4 C 0.4363(2) 0.49240(16) 0.63099(16) 0.0313(4) Uani 1 1 d . . . . .
H4 H 0.543073 0.464043 0.642788 0.038 Uiso 1 1 calc R . . . .
C5 C 0.3449(3) 0.42576(16) 0.63415(17) 0.0329(4) Uani 1 1 d . . . . .
C6 C 0.1865(3) 0.46501(18) 0.61806(19) 0.0393(5) Uani 1 1 d . . . . .
H6 H 0.128490 0.417058 0.621866 0.047 Uiso 1 1 calc R . . . .
C7 C 0.1153(2) 0.57770(17) 0.59604(19) 0.0358(5) Uani 1 1 d . . . . .
H7 H 0.008215 0.605596 0.585151 0.043 Uiso 1 1 calc R . . . .
C8 C 0.1340(3) 1.2680(2) 0.16571(18) 0.0470(6) Uani 1 1 d . . . . .
C9 C 0.0284(3) 1.32365(19) 0.07463(19) 0.0454(5) Uani 1 1 d . . . . .
C10 C 0.0756(3) 1.3280(2) -0.0236(2) 0.0517(6) Uani 1 1 d D U . . .
C11 C -0.0264(4) 1.3755(3) -0.1033(2) 0.0623(8) Uani 1 1 d . . . . .
H11 H 0.008270 1.376186 -0.168904 0.075 Uiso 1 1 calc R . . . .
C12 C -0.1777(4) 1.4208(2) -0.0825(2) 0.0611(8) Uani 1 1 d . . . . .
C13 C -0.2321(4) 1.4218(3) 0.0128(3) 0.0745(9) Uani 1 1 d . . . . .
H13 H -0.336905 1.455290 0.024288 0.089 Uiso 1 1 calc R . . . .
C14 C -0.1286(4) 1.3723(3) 0.0917(2) 0.0665(8) Uani 1 1 d . . . . .
H14 H -0.164631 1.371512 0.157189 0.080 Uiso 1 1 calc R . . . .
C15 C 0.1842(2) 0.99671(15) 0.62049(15) 0.0253(4) Uani 1 1 d . . . . .
C16 C 0.1984(2) 0.98352(18) 0.72909(16) 0.0307(4) Uani 1 1 d . . . . .
C17 C 0.1311(3) 1.0684(2) 0.76383(18) 0.0388(5) Uani 1 1 d . . . . .
C18 C 0.1480(3) 1.0538(3) 0.8630(2) 0.0534(6) Uani 1 1 d . . . . .
H18 H 0.101823 1.111364 0.884964 0.064 Uiso 1 1 calc R . . . .
C19 C 0.2346(3) 0.9523(3) 0.9279(2) 0.0583(7) Uani 1 1 d . . . . .
C20 C 0.3056(3) 0.8650(3) 0.8985(2) 0.0610(7) Uani 1 1 d . . . . .
H20 H 0.364787 0.796625 0.944738 0.073 Uiso 1 1 calc R . . . .
C21 C 0.2863(3) 0.8820(2) 0.79816(19) 0.0480(6) Uani 1 1 d . . . . .
H21 H 0.333260 0.824159 0.776801 0.058 Uiso 1 1 calc R . . . .
N1 N 0.4533(2) 0.67343(14) 0.61244(15) 0.0356(4) Uani 1 1 d . . . . .
N2 N 0.4239(3) 0.30653(15) 0.65825(16) 0.0425(4) Uani 1 1 d . . . . .
N3 N 0.2379(6) 1.2730(6) -0.0471(5) 0.0697(16) Uani 0.75 1 d D U P A 1
N4 N -0.2878(4) 1.4711(3) -0.1671(3) 0.0870(10) Uani 1 1 d . . . . .
N5 N 0.0455(3) 1.18057(19) 0.6923(2) 0.0544(6) Uani 1 1 d . . . . .
N6 N 0.2559(4) 0.9357(4) 1.0345(2) 0.0880(10) Uani 1 1 d . . . . .
O1 O -0.00891(15) 0.80121(11) 0.59241(12) 0.0317(3) Uani 1 1 d . . . . .
O2 O 0.21073(15) 0.83852(10) 0.49484(11) 0.0283(3) Uani 1 1 d . . . . .
O3 O 0.4030(2) 0.72043(16) 0.67035(16) 0.0546(5) Uani 1 1 d . . . . .
O4 O 0.5760(2) 0.67807(16) 0.55944(16) 0.0539(5) Uani 1 1 d . . . . .
O5 O 0.5667(2) 0.27852(15) 0.65959(18) 0.0628(5) Uani 1 1 d . . . . .
O6 O 0.3441(2) 0.24275(14) 0.67278(17) 0.0598(5) Uani 1 1 d . . . . .
O7 O 0.1393(2) 1.16554(12) 0.22107(12) 0.0419(4) Uani 1 1 d . . . . .
O8 O 0.1943(4) 1.32835(18) 0.18162(19) 0.0904(9) Uani 1 1 d . . . . .
O9' O 0.3343(9) 1.2526(7) 0.0160(6) 0.122(3) Uani 0.75 1 d D U P A 1
O10' O 0.2695(5) 1.2627(5) -0.1267(3) 0.1046(14) Uani 0.75 1 d D U P A 1
O11 O -0.4257(4) 1.5002(3) -0.1449(3) 0.1394(15) Uani 1 1 d . . . . .
O12 O -0.2349(4) 1.4806(3) -0.2538(3) 0.1158(12) Uani 1 1 d . . . . .
O13 O 0.30002(16) 1.01053(14) 0.55697(11) 0.0361(3) Uani 1 1 d . . . . .
O14 O 0.06227(15) 0.98780(11) 0.59791(11) 0.0303(3) Uani 1 1 d . . . . .
O15 O 0.0643(3) 1.20504(16) 0.60023(17) 0.0692(6) Uani 1 1 d . . . . .
O16 O -0.0388(3) 1.2442(2) 0.7305(2) 0.0960(9) Uani 1 1 d . . . . .
O17 O 0.1987(5) 1.0185(3) 1.0558(2) 0.1234(13) Uani 1 1 d . . . . .
O18 O 0.3191(4) 0.8424(4) 1.0951(2) 0.1423(16) Uani 1 1 d . . . . .
O1W O 0.46486(16) 0.94349(14) 0.38832(16) 0.0455(4) Uani 1 1 d D . . . .
H1WA H 0.536(3) 0.952(2) 0.410(2) 0.055 Uiso 1 1 d DR . . . .
H1WB H 0.508(3) 0.8902(19) 0.374(2) 0.055 Uiso 1 1 d DR . . . .
O2W O 0.34067(19) 1.17162(13) 0.34858(15) 0.0439(4) Uani 1 1 d D . . . .
H2WA H 0.383(3) 1.189(2) 0.3810(18) 0.053 Uiso 1 1 d DR . . . .
H2WB H 0.313(3) 1.2271(19) 0.2966(16) 0.053 Uiso 1 1 d DR . . . .
O3W O 0.2261(2) 0.94398(14) 0.27781(13) 0.0434(4) Uani 1 1 d D . . . .
H3WA H 0.283(3) 0.8817(15) 0.288(2) 0.052 Uiso 1 1 d DR . . . .
H3WB H 0.247(3) 0.9847(18) 0.2182(15) 0.052 Uiso 1 1 d DR . . . .
Gd1 Gd 0.19055(2) 1.03620(2) 0.39544(2) 0.01908(4) Uani 1 1 d . . . . .
O9 O 0.3020(15) 1.3484(16) -0.1394(8) 0.129(6) Uani 0.25 1 d D U P A 2
N3A N 0.2499(15) 1.3054(17) -0.0501(12) 0.076(6) Uani 0.25 1 d D U P A 2
O9'A O 0.327(3) 1.2111(18) 0.0126(18) 0.095(7) Uani 0.25 1 d D U P A 2

loop_
_atom_site_aniso_label
_atom_site_aniso_U_11
_atom_site_aniso_U_22
_atom_site_aniso_U_33
_atom_site_aniso_U_23
_atom_site_aniso_U_13
_atom_site_aniso_U_12
C1 0.0260(8) 0.0193(8) 0.0288(9) -0.0110(7) -0.0054(7) -0.0030(6)
C2 0.0281(9) 0.0196(8) 0.0272(9) -0.0089(7) -0.0017(7) -0.0035(7)
C3 0.0299(9) 0.0216(8) 0.0288(10) -0.0102(7) -0.0035(7) -0.0061(7)
C4 0.0315(9) 0.0253(9) 0.0330(10) -0.0122(8) -0.0049(8) 0.0002(7)
C5 0.0437(11) 0.0179(8) 0.0330(10) -0.0108(8) -0.0023(8) -0.0020(8)
C6 0.0439(11) 0.0245(10) 0.0526(14) -0.0162(10) -0.0043(10) -0.0118(8)
C7 0.0306(10) 0.0248(9) 0.0496(13) -0.0130(9) -0.0049(9) -0.0065(8)
C8 0.0694(16) 0.0330(11) 0.0290(11) -0.0005(9) -0.0138(11) -0.0129(11)
C9 0.0611(15) 0.0313(11) 0.0322(12) 0.0006(9) -0.0123(10) -0.0125(10)
C10 0.0603(12) 0.0507(14) 0.0343(12) -0.0065(11) -0.0126(10) -0.0130(11)
C11 0.082(2) 0.0588(17) 0.0374(14) -0.0072(13) -0.0209(14) -0.0162(15)
C12 0.0716(19) 0.0413(14) 0.0571(18) -0.0004(13) -0.0323(15) -0.0115(13)
C13 0.0596(18) 0.065(2) 0.077(2) -0.0158(18) -0.0184(16) 0.0002(15)
C14 0.0704(19) 0.0661(19) 0.0466(16) -0.0151(14) -0.0060(14) -0.0068(15)
C15 0.0249(8) 0.0260(9) 0.0278(9) -0.0118(8) -0.0076(7) -0.0056(7)
C16 0.0273(9) 0.0427(11) 0.0275(10) -0.0163(9) -0.0024(7) -0.0133(8)
C17 0.0402(11) 0.0470(13) 0.0389(12) -0.0231(10) -0.0014(9) -0.0168(10)
C18 0.0615(15) 0.0723(18) 0.0451(14) -0.0390(14) 0.0028(12) -0.0228(14)
C19 0.0598(16) 0.095(2) 0.0324(13) -0.0334(15) 0.0005(11) -0.0272(16)
C20 0.0606(16) 0.076(2) 0.0349(13) -0.0151(13) -0.0156(12) -0.0072(14)
C21 0.0521(13) 0.0550(15) 0.0331(12) -0.0201(11) -0.0102(10) -0.0014(11)
N1 0.0345(9) 0.0256(8) 0.0448(11) -0.0096(8) -0.0170(8) -0.0046(7)
N2 0.0590(12) 0.0218(8) 0.0425(11) -0.0155(8) -0.0011(9) -0.0025(8)
N3 0.0649(17) 0.092(4) 0.0435(19) -0.024(2) -0.0069(15) -0.0129(19)
N4 0.094(2) 0.0612(17) 0.087(2) -0.0009(17) -0.057(2) -0.0119(16)
N5 0.0646(14) 0.0444(12) 0.0662(16) -0.0316(12) -0.0138(12) -0.0106(10)
N6 0.097(2) 0.135(3) 0.0387(15) -0.0430(19) -0.0085(15) -0.024(2)
O1 0.0285(6) 0.0228(6) 0.0427(8) -0.0158(6) 0.0038(6) -0.0049(5)
O2 0.0265(6) 0.0196(6) 0.0341(7) -0.0081(6) -0.0018(5) -0.0043(5)
O3 0.0624(11) 0.0503(10) 0.0706(13) -0.0388(10) -0.0200(9) -0.0097(9)
O4 0.0379(9) 0.0554(11) 0.0654(12) -0.0168(9) -0.0040(8) -0.0206(8)
O5 0.0545(11) 0.0327(9) 0.0901(16) -0.0283(10) -0.0097(10) 0.0115(8)
O6 0.0764(13) 0.0267(8) 0.0759(14) -0.0241(9) 0.0061(10) -0.0144(8)
O7 0.0686(11) 0.0267(7) 0.0272(8) -0.0062(6) -0.0151(7) -0.0084(7)
O8 0.152(2) 0.0457(11) 0.0697(15) 0.0146(10) -0.0620(16) -0.0484(14)
O9' 0.0557(19) 0.224(9) 0.072(3) -0.064(5) -0.013(2) -0.011(4)
O10' 0.092(3) 0.157(4) 0.065(2) -0.062(3) 0.0017(19) -0.013(3)
O11 0.088(2) 0.153(3) 0.138(3) -0.022(3) -0.068(2) -0.004(2)
O12 0.150(3) 0.106(2) 0.079(2) -0.0153(18) -0.073(2) -0.013(2)
O13 0.0299(7) 0.0582(10) 0.0271(7) -0.0192(7) -0.0020(5) -0.0182(6)
O14 0.0237(6) 0.0309(7) 0.0432(8) -0.0192(6) -0.0107(5) -0.0053(5)
O15 0.1105(18) 0.0420(10) 0.0593(13) -0.0207(10) -0.0348(12) -0.0084(11)
O16 0.111(2) 0.0714(16) 0.107(2) -0.0600(16) -0.0126(17) 0.0142(15)
O17 0.207(4) 0.140(3) 0.0560(16) -0.0621(19) -0.0101(19) -0.053(3)
O18 0.146(3) 0.194(4) 0.0506(16) -0.052(2) -0.0410(18) 0.029(3)
O1W 0.0202(6) 0.0476(9) 0.0872(14) -0.0465(10) -0.0009(7) -0.0060(6)
O2W 0.0424(9) 0.0337(8) 0.0555(11) -0.0078(8) -0.0166(8) -0.0187(7)
O3W 0.0641(10) 0.0313(8) 0.0322(8) -0.0186(7) -0.0131(8) 0.0060(7)
Gd1 0.01810(5) 0.01820(5) 0.02167(5) -0.00839(3) -0.00443(3) -0.00355(3)
O9 0.082(6) 0.211(15) 0.041(4) -0.018(6) 0.004(4) -0.024(8)
N3A 0.065(3) 0.108(10) 0.038(4) -0.028(5) 0.000(4) -0.005(4)
O9'A 0.061(5) 0.114(9) 0.072(9) -0.018(7) -0.007(6) -0.005(6)

loop_
_atom_type_symbol
_atom_type_description
_atom_type_scat_dispersion_real
_atom_type_scat_dispersion_imag
_atom_type_scat_source
C C 0.0030 0.0020 'International Tables Vol C Tables 4.2.6.8 and 6.1.1.4'
H H 0.0000 0.0000 'International Tables Vol C Tables 4.2.6.8 and 6.1.1.4'
N N 0.0060 0.0030 'International Tables Vol C Tables 4.2.6.8 and 6.1.1.4'
O O 0.0110 0.0060 'International Tables Vol C Tables 4.2.6.8 and 6.1.1.4'
Gd Gd -0.1653 3.9035 'International Tables Vol C Tables 4.2.6.8 and 6.1.1.4'

loop_
_geom_angle_atom_site_label_1
_geom_angle_atom_site_label_2
_geom_angle_atom_site_label_3
_geom_angle
_geom_angle_site_symmetry_1
_geom_angle_site_symmetry_3
O1 C1 C2 116.33(16) . .
O1 C1 O2 128.55(16) . .
O2 C1 C2 115.10(15) . .
C3 C2 C1 121.62(16) . .
C3 C2 C7 117.34(17) . .
C7 C2 C1 120.92(16) . .
C2 C3 N1 119.33(16) . .
C4 C3 C2 124.03(18) . .
C4 C3 N1 116.57(17) . .
C3 C4 H4 122.0 . .
C3 C4 C5 115.93(18) . .
C5 C4 H4 122.0 . .
C4 C5 N2 116.82(19) . .
C6 C5 C4 123.36(18) . .
C6 C5 N2 119.81(19) . .
C5 C6 H6 120.8 . .
C5 C6 C7 118.41(19) . .
C7 C6 H6 120.8 . .
C2 C7 H7 119.5 . .
C6 C7 C2 120.90(19) . .
C6 C7 H7 119.5 . .
O7 C8 C9 114.5(2) . .
O8 C8 C9 117.7(2) . .
O8 C8 O7 127.5(2) . .
C10 C9 C8 124.9(2) . .
C10 C9 C14 117.2(2) . .
C14 C9 C8 117.9(2) . .
C9 C10 C11 123.0(3) . .
C9 C10 N3 120.8(3) . .
C9 C10 N3A 116.3(8) . .
C11 C10 N3 116.0(4) . .
C11 C10 N3A 119.1(7) . .
C10 C11 H11 121.3 . .
C12 C11 C10 117.5(3) . .
C12 C11 H11 121.3 . .
C11 C12 C13 122.6(3) . .
C11 C12 N4 117.8(3) . .
C13 C12 N4 119.5(3) . .
C12 C13 H13 120.6 . .
C12 C13 C14 118.8(3) . .
C14 C13 H13 120.6 . .
C9 C14 H14 119.6 . .
C13 C14 C9 120.8(3) . .
C13 C14 H14 119.6 . .
C16 C15 Gd1 172.78(12) . .
O13 C15 C16 118.17(15) . .
O13 C15 Gd1 55.05(9) . .
O14 C15 C16 120.06(17) . .
O14 C15 O13 121.66(17) . .
O14 C15 Gd1 66.91(10) . .
C17 C16 C15 124.05(19) . .
C21 C16 C15 118.31(19) . .
C21 C16 C17 117.6(2) . .
C16 C17 N5 120.4(2) . .
C18 C17 C16 122.5(2) . .
C18 C17 N5 117.1(2) . .
C17 C18 H18 121.3 . .
C19 C18 C17 117.5(2) . .
C19 C18 H18 121.3 . .
C18 C19 C20 123.2(2) . .
C18 C19 N6 118.2(3) . .
C20 C19 N6 118.7(3) . .
C19 C20 H20 121.0 . .
C19 C20 C21 118.1(3) . .
C21 C20 H20 121.0 . .
C16 C21 C20 121.2(2) . .
C16 C21 H21 119.4 . .
C20 C21 H21 119.4 . .
O3 N1 C3 116.85(18) . .
O3 N1 O4 124.90(19) . .
O4 N1 C3 118.22(18) . .
O5 N2 C5 117.57(19) . .
O6 N2 C5 118.5(2) . .
O6 N2 O5 123.92(19) . .
O9' N3 C10 114.6(7) . .
O10' N3 C10 119.5(5) . .
O10' N3 O9' 125.5(6) . .
O11 N4 C12 117.5(4) . .
O11 N4 O12 124.0(3) . .
O12 N4 C12 118.5(4) . .
O15 N5 C17 118.1(2) . .
O15 N5 O16 124.1(3) . .
O16 N5 C17 117.8(3) . .
O17 N6 C19 116.8(3) . .
O18 N6 C19 117.9(4) . .
O18 N6 O17 125.2(3) . .
C1 O1 Gd1 138.44(12) . 2_576
C1 O2 Gd1 138.79(11) . .
C8 O7 Gd1 136.71(15) . .
C15 O13 Gd1 100.97(11) . .
C15 O14 Gd1 163.71(13) . 2_576
C15 O14 Gd1 88.67(11) . .
Gd1 O14 Gd1 107.59(5) 2_576 .
H1WA O1W H1WB 103(2) . .
Gd1 O1W H1WA 126.5(18) . .
Gd1 O1W H1WB 129.8(19) . .
H2WA O2W H2WB 107(2) . .
Gd1 O2W H2WA 134(2) . .
Gd1 O2W H2WB 113.0(19) . .
H3WA O3W H3WB 106(2) . .
Gd1 O3W H3WA 124.5(19) . .
Gd1 O3W H3WB 112(2) . .
O1 Gd1 C15 74.65(5) 2_576 .
O1 Gd1 O2 132.08(5) 2_576 .
O1 Gd1 O13 85.26(5) 2_576 .
O1 Gd1 O14 68.73(5) 2_576 .
O1 Gd1 O1W 144.12(5) 2_576 .
O1 Gd1 O2W 74.39(5) 2_576 .
O1 Gd1 O3W 134.00(5) 2_576 .
O2 Gd1 C15 74.80(5) . .
O2 Gd1 O13 81.44(5) . .
O2 Gd1 O14 68.13(4) . .
O2 Gd1 O1W 73.88(5) . .
O2 Gd1 O2W 140.11(5) . .
O2 Gd1 O3W 69.95(5) . .
O7 Gd1 C15 148.04(5) . .
O7 Gd1 O1 75.16(5) . 2_576
O7 Gd1 O2 135.15(5) . .
O7 Gd1 O13 142.32(5) . .
O7 Gd1 O14 84.63(6) . 2_576
O7 Gd1 O14 141.23(5) . .
O7 Gd1 O1W 104.25(7) . .
O7 Gd1 O2W 73.17(6) . .
O7 Gd1 O3W 67.03(5) . .
O13 Gd1 C15 23.98(4) . .
O13 Gd1 O14 48.33(4) . .
O14 Gd1 C15 96.83(5) 2_576 .
O14 Gd1 C15 24.42(4) . .
O14 Gd1 O1 73.87(5) 2_576 2_576
O14 Gd1 O2 74.14(4) 2_576 .
O14 Gd1 O13 120.70(5) 2_576 .
O14 Gd1 O14 72.41(5) 2_576 .
O14 Gd1 O1W 141.96(5) 2_576 .
O14 Gd1 O2W 144.94(5) 2_576 .
O14 Gd1 O3W 77.35(6) 2_576 .
O1W Gd1 C15 94.17(6) . .
O1W Gd1 O13 73.76(6) . .
O1W Gd1 O14 113.15(6) . .
O1W Gd1 O3W 72.74(6) . .
O2W Gd1 C15 88.79(6) . .
O2W Gd1 O13 70.66(6) . .
O2W Gd1 O14 108.96(5) . .
O2W Gd1 O1W 71.34(6) . .
O2W Gd1 O3W 116.16(7) . .
O3W Gd1 C15 144.55(5) . .
O3W Gd1 O13 140.66(5) . .
O3W Gd1 O14 133.35(5) . .
O9 N3A C10 121.1(12) . .
O9 N3A O9'A 119.5(18) . .
O9'A N3A C10 113.5(17) . .

loop_
_geom_bond_atom_site_label_1
_geom_bond_atom_site_label_2
_geom_bond_distance
_geom_bond_site_symmetry_2
C1 C2 1.518(2) .
C1 O1 1.241(2) .
C1 O2 1.248(2) .
C2 C3 1.386(3) .
C2 C7 1.388(3) .
C3 C4 1.373(3) .
C3 N1 1.468(2) .
C4 H4 0.9300 .
C4 C5 1.378(3) .
C5 C6 1.376(3) .
C5 N2 1.470(2) .
C6 H6 0.9300 .
C6 C7 1.386(3) .
C7 H7 0.9300 .
C8 C9 1.514(3) .
C8 O7 1.253(3) .
C8 O8 1.227(3) .
C9 C10 1.372(4) .
C9 C14 1.387(4) .
C10 C11 1.382(4) .
C10 N3 1.472(6) .
C10 N3A 1.504(13) .
C11 H11 0.9300 .
C11 C12 1.345(5) .
C12 C13 1.367(5) .
C12 N4 1.478(4) .
C13 H13 0.9300 .
C13 C14 1.380(4) .
C14 H14 0.9300 .
C15 C16 1.508(3) .
C15 O13 1.246(2) .
C15 O14 1.245(2) .
C15 Gd1 3.0109(19) .
C16 C17 1.394(3) .
C16 C21 1.382(3) .
C17 C18 1.373(3) .
C17 N5 1.466(3) .
C18 H18 0.9300 .
C18 C19 1.357(4) .
C19 C20 1.378(4) .
C19 N6 1.479(3) .
C20 H20 0.9300 .
C20 C21 1.383(3) .
C21 H21 0.9300 .
N1 O3 1.212(3) .
N1 O4 1.214(3) .
N2 O5 1.217(3) .
N2 O6 1.214(3) .
N3 O9' 1.243(9) .
N3 O10' 1.184(7) .
N4 O11 1.205(5) .
N4 O12 1.207(5) .
N5 O15 1.198(3) .
N5 O16 1.226(3) .
N6 O17 1.240(5) .
N6 O18 1.204(5) .
O1 Gd1 2.3793(13) 2_576
O2 Gd1 2.3889(13) .
O7 Gd1 2.3519(15) .
O13 Gd1 2.5139(14) .
O14 Gd1 2.3586(12) 2_576
O14 Gd1 2.7704(15) .
O1W H1WA 0.815(16) .
O1W H1WB 0.807(16) .
O1W Gd1 2.4007(14) .
O2W H2WA 0.796(16) .
O2W H2WB 0.797(16) .
O2W Gd1 2.3960(14) .
O3W H3WA 0.811(16) .
O3W H3WB 0.807(16) .
O3W Gd1 2.4489(15) .
O9 N3A 1.213(13) .
N3A O9'A 1.260(17) .

loop_
_geom_torsion_atom_site_label_1
_geom_torsion_atom_site_label_2
_geom_torsion_atom_site_label_3
_geom_torsion_atom_site_label_4
_geom_torsion
_geom_torsion_site_symmetry_4
C1 C2 C3 C4 -174.24(19) .
C1 C2 C3 N1 8.9(3) .
C1 C2 C7 C6 174.6(2) .
C2 C1 O1 Gd1 167.73(13) 2_576
C2 C1 O2 Gd1 174.77(12) .
C2 C3 C4 C5 -0.8(3) .
C2 C3 N1 O3 53.0(3) .
C2 C3 N1 O4 -128.8(2) .
C3 C2 C7 C6 -1.5(3) .
C3 C4 C5 C6 -0.7(3) .
C3 C4 C5 N2 -179.39(18) .
C4 C3 N1 O3 -124.1(2) .
C4 C3 N1 O4 54.1(3) .
C4 C5 C6 C7 1.0(4) .
C4 C5 N2 O5 -9.8(3) .
C4 C5 N2 O6 172.2(2) .
C5 C6 C7 C2 0.2(4) .
C6 C5 N2 O5 171.5(2) .
C6 C5 N2 O6 -6.6(3) .
C7 C2 C3 C4 1.9(3) .
C7 C2 C3 N1 -175.02(19) .
C8 C9 C10 C11 177.2(3) .
C8 C9 C10 N3 2.3(5) .
C8 C9 C10 N3A -17.7(10) .
C8 C9 C14 C13 -178.3(3) .
C9 C8 O7 Gd1 -153.98(18) .
C9 C10 C11 C12 1.2(5) .
C9 C10 N3 O9' -19.3(9) .
C9 C10 N3 O10' 168.4(5) .
C9 C10 N3A O9 -150(2) .
C9 C10 N3A O9'A 57(3) .
C10 C9 C14 C13 0.6(5) .
C10 C11 C12 C13 0.5(5) .
C10 C11 C12 N4 -179.6(3) .
C11 C10 N3 O9' 165.5(7) .
C11 C10 N3 O10' -6.9(8) .
C11 C10 N3A O9 15(3) .
C11 C10 N3A O9'A -137.4(19) .
C11 C12 C13 C14 -1.5(5) .
C11 C12 N4 O11 172.1(4) .
C11 C12 N4 O12 -7.9(5) .
C12 C13 C14 C9 0.9(5) .
C13 C12 N4 O11 -8.0(5) .
C13 C12 N4 O12 172.0(4) .
C14 C9 C10 C11 -1.6(4) .
C14 C9 C10 N3 -176.6(4) .
C14 C9 C10 N3A 163.5(10) .
C15 C16 C17 C18 -179.2(2) .
C15 C16 C17 N5 -2.7(3) .
C15 C16 C21 C20 179.2(2) .
C16 C15 O13 Gd1 -177.08(14) .
C16 C15 O14 Gd1 177.88(16) .
C16 C15 O14 Gd1 1.7(6) 2_576
C16 C17 C18 C19 0.3(4) .
C16 C17 N5 O15 -16.3(3) .
C16 C17 N5 O16 164.9(3) .
C17 C16 C21 C20 0.6(4) .
C17 C18 C19 C20 0.3(4) .
C17 C18 C19 N6 179.1(3) .
C18 C17 N5 O15 160.4(2) .
C18 C17 N5 O16 -18.3(4) .
C18 C19 C20 C21 -0.5(5) .
C18 C19 N6 O17 -3.4(5) .
C18 C19 N6 O18 172.7(4) .
C19 C20 C21 C16 0.0(4) .
C20 C19 N6 O17 175.5(3) .
C20 C19 N6 O18 -8.5(5) .
C21 C16 C17 C18 -0.7(3) .
C21 C16 C17 N5 175.8(2) .
N1 C3 C4 C5 176.16(18) .
N2 C5 C6 C7 179.7(2) .
N3 C10 C11 C12 176.3(4) .
N4 C12 C13 C14 178.6(3) .
N5 C17 C18 C19 -176.4(2) .
N6 C19 C20 C21 -179.3(3) .
O1 C1 C2 C3 -142.94(19) .
O1 C1 C2 C7 41.1(3) .
O1 C1 O2 Gd1 -3.6(3) .
O2 C1 C2 C3 38.4(3) .
O2 C1 C2 C7 -137.5(2) .
O2 C1 O1 Gd1 -13.9(3) 2_576
O7 C8 C9 C10 -89.7(3) .
O7 C8 C9 C14 89.2(3) .
O8 C8 C9 C10 95.5(4) .
O8 C8 C9 C14 -85.7(4) .
O8 C8 O7 Gd1 20.3(5) .
O13 C15 C16 C17 103.8(2) .
O13 C15 C16 C21 -74.7(3) .
O13 C15 O14 Gd1 -5.98(19) .
O13 C15 O14 Gd1 177.8(3) 2_576
O14 C15 C16 C17 -79.9(3) .
O14 C15 C16 C21 101.6(2) .
O14 C15 O13 Gd1 6.7(2) .
Gd1 C15 O14 Gd1 -176.2(5) 2_576
N3A C10 C11 C12 -163.6(11) .
